data_4082523
loop_
_publ_author_name
'Klitzke, Joice S.'
'Roisnel, Thierry'
'Kirillov, Evgeny'
'Casagrande, Osvaldo de L.'
'Carpentier, Jean-Fran\,cois'

_publ_section_title
;
 Yttrium-- and Aluminum--Bis(phenolate)pyridine Complexes: Catalysts and
 Model Compounds of the Intermediates for the Stereoselective Ring-Opening
 Polymerization of Racemic Lactide and \b-Butyrolactone
;
_journal_issue 1
_journal_name_full Organometallics
_journal_page_first 309
_journal_paper_doi 10.1021/om401047r
_journal_volume 33
_journal_year 2014
_chemical_compound_source 'synthesis as described'
_chemical_formula_moiety 'C37 H37 N O2'
_chemical_formula_sum 'C37 H37 N O2'
_chemical_formula_weight 527.68
_chemical_name_systematic
;
 ?
;
_space_group_IT_number 14
_symmetry_cell_setting monoclinic
_symmetry_Int_Tables_number 14
_symmetry_space_group_name_Hall '-P 2yn'
_symmetry_space_group_name_H-M 'P 1 21/n 1'
_atom_sites_solution_hydrogens geom
_atom_sites_solution_primary direct
_atom_sites_solution_secondary difmap
_audit_conform_dict_location ftp://ftp.iucr.org/pub/cif_core.dic
_audit_conform_dict_name cif_core.dic
_audit_conform_dict_version 2.3
_audit_creation_date 2012-06-15T09:41:30-00:00
_audit_creation_method 'WinGX routine CIF_UPDATE'
_cell_angle_alpha 90
_cell_angle_beta 90.259(2)
_cell_angle_gamma 90
_cell_formula_units_Z 4
_cell_length_a 13.1020(4)
_cell_length_b 7.9980(2)
_cell_length_c 27.5786(9)
_cell_measurement_reflns_used 6332
_cell_measurement_temperature 150(2)
_cell_measurement_theta_max 27.33
_cell_measurement_theta_min 2.7
_cell_measurement_wavelength 0.71073
_cell_volume 2889.93(15)
_computing_cell_refinement 'Bruker APEX2 (Bruker, 2006)'
_computing_data_collection 'Bruker APEX2 (Bruker, 2006)'
_computing_data_reduction 'Bruker APEX2 (Bruker, 2006)'
_computing_molecular_graphics 'Ortep-3 for Windows (Farrugia, 1997)'
_computing_publication_material
;
           WinGX publication routines (Farrugia, 1999),
           CRYSCAL (T. Roisnel, local program)
;
_computing_structure_refinement 'SHELXL-97 (Sheldrick, 1997)'
_computing_structure_solution 'SIR97 (Altomare et al., 1999)'
_diffrn_ambient_temperature 150(2)
_diffrn_detector 'CCD plate'
_diffrn_measured_fraction_theta_full 0.994
_diffrn_measured_fraction_theta_max 0.994
_diffrn_measurement_device_type 'APEXII, Bruker-AXS'
_diffrn_measurement_method 'CCD rotation images, thin slices'
_diffrn_radiation_monochromator graphite
_diffrn_radiation_probe x-ray
_diffrn_radiation_type MoK\a
_diffrn_radiation_wavelength 0.71073
_diffrn_reflns_av_R_equivalents 0.0315
_diffrn_reflns_av_unetI/netI 0.0366
_diffrn_reflns_limit_h_max 16
_diffrn_reflns_limit_h_min -16
_diffrn_reflns_limit_k_max 10
_diffrn_reflns_limit_k_min -10
_diffrn_reflns_limit_l_max 33
_diffrn_reflns_limit_l_min -35
_diffrn_reflns_number 22096
_diffrn_reflns_theta_full 27.45
_diffrn_reflns_theta_max 27.45
_diffrn_reflns_theta_min 2.94
_exptl_absorpt_coefficient_mu 0.074
_exptl_absorpt_correction_T_max 0.997
_exptl_absorpt_correction_T_min 0.889
_exptl_absorpt_correction_type multi-scan
_exptl_absorpt_process_details
;
  [Sheldrick, G.M. (2002). SADABS Bruker AXS Inc., Madison, Wisconsin, USA]
;
_exptl_crystal_colour colourless
_exptl_crystal_density_diffrn 1.213
_exptl_crystal_density_method 'not measured'
_exptl_crystal_description fragment
_exptl_crystal_F_000 1128
_exptl_crystal_size_max 0.4
_exptl_crystal_size_mid 0.16
_exptl_crystal_size_min 0.04
_refine_diff_density_max 0.316
_refine_diff_density_min -0.201
_refine_diff_density_rms 0.042
_refine_ls_extinction_method none
_refine_ls_goodness_of_fit_ref 1.036
_refine_ls_hydrogen_treatment constr
_refine_ls_matrix_type full
_refine_ls_number_parameters 369
_refine_ls_number_reflns 6568
_refine_ls_number_restraints 0
_refine_ls_restrained_S_all 1.036
_refine_ls_R_factor_all 0.0648
_refine_ls_R_factor_gt 0.0441
_refine_ls_shift/su_max 0.005
_refine_ls_shift/su_mean 0
_refine_ls_structure_factor_coef Fsqd
_refine_ls_weighting_details 'calc w=1/[\s^2^(Fo^2^)+(0.0536P)^2^+0.7823P] where P=(Fo^2^+2Fc^2^)/3'
_refine_ls_weighting_scheme calc
_refine_ls_wR_factor_gt 0.1085
_refine_ls_wR_factor_ref 0.1202
_reflns_number_gt 4912
_reflns_number_total 6568
_reflns_threshold_expression >2sigma(I)
_cod_data_source_file om401047r_si_002.cif
_cod_data_source_block ligand_{ONOMe,Cumyl}H2
_cod_original_sg_symbol_H-M 'P 21/n'
_cod_database_code 4082523

loop_
_symmetry_equiv_pos_as_xyz
'x, y, z'
'-x+1/2, y+1/2, -z+1/2'
'-x, -y, -z'
'x-1/2, -y-1/2, z-1/2'

loop_
_atom_site_label
_atom_site_type_symbol
_atom_site_fract_x
_atom_site_fract_y
_atom_site_fract_z
_atom_site_U_iso_or_equiv
_atom_site_adp_type
_atom_site_occupancy
_atom_site_symmetry_multiplicity
_atom_site_calc_flag
_atom_site_refinement_flags
C1 C -0.11764(10) 0.03571(19) 0.59934(5) 0.0259(3) Uani 1 1 d .
H1 H -0.1213 -0.0812 0.5935 0.031 Uiso 1 1 calc R
C2 C -0.10525(10) 0.1449(2) 0.56040(5) 0.0306(3) Uani 1 1 d .
H2 H -0.1002 0.1019 0.5284 0.037 Uiso 1 1 calc R
C3 C -0.10038(11) 0.3142(2) 0.56813(6) 0.0330(4) Uani 1 1 d .
H3 H -0.0926 0.3887 0.5416 0.04 Uiso 1 1 calc R
C4 C -0.10686(13) 0.3756(2) 0.61493(6) 0.0385(4) Uani 1 1 d .
H4 H -0.1027 0.4926 0.6205 0.046 Uiso 1 1 calc R
C5 C -0.11939(12) 0.26725(19) 0.65364(6) 0.0333(4) Uani 1 1 d .
H5 H -0.1244 0.3112 0.6855 0.04 Uiso 1 1 calc R
C6 C -0.12471(9) 0.09515(18) 0.64665(5) 0.0229(3) Uani 1 1 d .
C7 C -0.14292(10) -0.02004(18) 0.69043(5) 0.0250(3) Uani 1 1 d .
C8 C -0.25588(11) 0.0029(2) 0.70525(6) 0.0341(4) Uani 1 1 d .
H8A H -0.2671 0.1187 0.7155 0.051 Uiso 1 1 calc R
H8B H -0.2718 -0.0729 0.7321 0.051 Uiso 1 1 calc R
H8C H -0.3002 -0.0228 0.6775 0.051 Uiso 1 1 calc R
C9 C -0.12859(11) -0.20617(18) 0.67784(6) 0.0303(3) Uani 1 1 d .
H9A H -0.1794 -0.2394 0.6535 0.046 Uiso 1 1 calc R
H9B H -0.1373 -0.2739 0.7071 0.046 Uiso 1 1 calc R
H9C H -0.0599 -0.2237 0.6649 0.046 Uiso 1 1 calc R
C10 C -0.06942(10) 0.02579(18) 0.73223(5) 0.0245(3) Uani 1 1 d .
C11 C -0.10276(11) 0.0587(2) 0.77888(5) 0.0310(3) Uani 1 1 d .
H11 H -0.1738 0.0522 0.7853 0.037 Uiso 1 1 calc R
C12 C -0.03676(12) 0.1009(2) 0.81685(5) 0.0330(4) Uani 1 1 d .
C13 C 0.06645(11) 0.11323(19) 0.80682(5) 0.0295(3) Uani 1 1 d .
H13 H 0.1121 0.146 0.832 0.035 Uiso 1 1 calc R
C14 C 0.10558(10) 0.07878(17) 0.76066(5) 0.0226(3) Uani 1 1 d .
C15 C 0.03658(10) 0.03226(17) 0.72359(5) 0.0214(3) Uani 1 1 d .
C16 C -0.07596(13) 0.1296(3) 0.86750(6) 0.0455(5) Uani 1 1 d .
H16A H -0.0611 0.0314 0.8876 0.068 Uiso 1 1 calc R
H16B H -0.1499 0.1481 0.8663 0.068 Uiso 1 1 calc R
H16C H -0.0424 0.228 0.8815 0.068 Uiso 1 1 calc R
O17 O 0.06874(7) -0.01220(13) 0.67842(3) 0.0250(2) Uani 1 1 d .
H17 H 0.1321 0.0023 0.6764 0.037 Uiso 1 1 calc R
C18 C 0.21784(10) 0.08793(16) 0.75261(5) 0.0216(3) Uani 1 1 d .
C19 C 0.28722(11) 0.06806(18) 0.79074(5) 0.0279(3) Uani 1 1 d .
H19 H 0.264 0.0471 0.8227 0.033 Uiso 1 1 calc R
C20 C 0.39028(12) 0.0795(2) 0.78107(6) 0.0333(4) Uani 1 1 d .
H20 H 0.4385 0.0649 0.8066 0.04 Uiso 1 1 calc R
C21 C 0.42375(11) 0.1119(2) 0.73462(6) 0.0307(3) Uani 1 1 d .
H21 H 0.4946 0.1229 0.7281 0.037 Uiso 1 1 calc R
C22 C 0.35205(10) 0.12828(16) 0.69724(5) 0.0215(3) Uani 1 1 d .
N23 N 0.25075(8) 0.11563(14) 0.70684(4) 0.0208(2) Uani 1 1 d .
C24 C 0.38227(10) 0.16284(16) 0.64638(5) 0.0206(3) Uani 1 1 d .
C25 C 0.48091(10) 0.12097(18) 0.63063(5) 0.0261(3) Uani 1 1 d .
H25 H 0.5264 0.0685 0.6528 0.031 Uiso 1 1 calc R
C26 C 0.51414(10) 0.15331(18) 0.58407(5) 0.0269(3) Uani 1 1 d .
C27 C 0.44573(10) 0.22994(17) 0.55186(5) 0.0242(3) Uani 1 1 d .
H27 H 0.4677 0.2525 0.5197 0.029 Uiso 1 1 calc R
C28 C 0.34680(10) 0.27444(16) 0.56495(5) 0.0196(3) Uani 1 1 d .
C29 C 0.31553(9) 0.23907(15) 0.61269(5) 0.0186(3) Uani 1 1 d .
C30 C 0.62104(11) 0.1097(2) 0.56797(6) 0.0397(4) Uani 1 1 d .
H30A H 0.6675 0.2014 0.5763 0.06 Uiso 1 1 calc R
H30B H 0.6215 0.0922 0.5328 0.06 Uiso 1 1 calc R
H30C H 0.6434 0.0072 0.5843 0.06 Uiso 1 1 calc R
O31 O 0.21822(7) 0.28274(12) 0.62495(3) 0.0215(2) Uani 1 1 d .
H31 H 0.2048 0.2454 0.6527 0.032 Uiso 1 1 calc R
C32 C 0.27271(10) 0.35974(16) 0.52915(5) 0.0204(3) Uani 1 1 d .
C33 C 0.18071(11) 0.24461(18) 0.51907(6) 0.0275(3) Uani 1 1 d .
H33A H 0.205 0.137 0.5066 0.041 Uiso 1 1 calc R
H33B H 0.1358 0.2971 0.495 0.041 Uiso 1 1 calc R
H33C H 0.1429 0.2265 0.5492 0.041 Uiso 1 1 calc R
C34 C 0.32321(11) 0.39226(19) 0.47960(5) 0.0283(3) Uani 1 1 d .
H34A H 0.3846 0.4606 0.4842 0.042 Uiso 1 1 calc R
H34B H 0.2751 0.4514 0.4584 0.042 Uiso 1 1 calc R
H34C H 0.342 0.2854 0.4647 0.042 Uiso 1 1 calc R
C35 C 0.24168(10) 0.53084(16) 0.54988(5) 0.0199(3) Uani 1 1 d .
C36 C 0.14128(11) 0.57414(18) 0.56019(5) 0.0275(3) Uani 1 1 d .
H36 H 0.0884 0.4944 0.5556 0.033 Uiso 1 1 calc R
C37 C 0.11751(13) 0.7334(2) 0.57724(6) 0.0365(4) Uani 1 1 d .
H37 H 0.0486 0.7613 0.5841 0.044 Uiso 1 1 calc R
C38 C 0.19319(14) 0.85091(19) 0.58422(6) 0.0366(4) Uani 1 1 d .
H38 H 0.1764 0.9598 0.5954 0.044 Uiso 1 1 calc R
C39 C 0.29338(13) 0.80955(19) 0.57482(6) 0.0357(4) Uani 1 1 d .
H39 H 0.346 0.8896 0.5797 0.043 Uiso 1 1 calc R
C40 C 0.31706(11) 0.65062(18) 0.55819(5) 0.0280(3) Uani 1 1 d .
H40 H 0.3864 0.6227 0.5523 0.034 Uiso 1 1 calc R

loop_
_atom_site_aniso_label
_atom_site_aniso_U_11
_atom_site_aniso_U_22
_atom_site_aniso_U_33
_atom_site_aniso_U_23
_atom_site_aniso_U_13
_atom_site_aniso_U_12
C1 0.0218(7) 0.0294(7) 0.0264(8) -0.0040(6) 0.0011(5) 0.0010(6)
C2 0.0252(7) 0.0451(9) 0.0215(8) -0.0025(7) 0.0004(6) -0.0021(6)
C3 0.0304(8) 0.0396(9) 0.0289(9) 0.0107(7) -0.0035(6) -0.0032(7)
C4 0.0511(10) 0.0257(8) 0.0389(10) 0.0025(7) -0.0047(8) 0.0003(7)
C5 0.0435(9) 0.0304(8) 0.0260(9) -0.0047(7) -0.0007(7) 0.0041(7)
C6 0.0179(6) 0.0277(7) 0.0230(8) -0.0011(6) 0.0000(5) 0.0039(5)
C7 0.0213(6) 0.0313(8) 0.0224(8) 0.0007(6) 0.0028(5) 0.0016(6)
C8 0.0228(7) 0.0491(10) 0.0305(9) 0.0025(7) 0.0049(6) 0.0030(7)
C9 0.0267(7) 0.0299(8) 0.0345(9) 0.0032(7) 0.0012(6) -0.0021(6)
C10 0.0246(7) 0.0274(7) 0.0216(8) 0.0031(6) 0.0028(5) 0.0035(6)
C11 0.0271(7) 0.0421(9) 0.0240(8) 0.0042(7) 0.0064(6) 0.0086(6)
C12 0.0367(8) 0.0440(9) 0.0184(8) 0.0023(7) 0.0051(6) 0.0096(7)
C13 0.0352(8) 0.0365(8) 0.0168(7) -0.0002(6) 0.0001(6) 0.0049(7)
C14 0.0261(7) 0.0234(7) 0.0183(7) 0.0029(6) 0.0007(5) 0.0021(5)
C15 0.0272(7) 0.0225(7) 0.0146(7) 0.0012(5) 0.0035(5) 0.0022(5)
C16 0.0424(9) 0.0737(13) 0.0204(9) -0.0006(8) 0.0067(7) 0.0143(9)
O17 0.0205(5) 0.0361(6) 0.0184(5) -0.0050(4) 0.0030(4) -0.0014(4)
C18 0.0290(7) 0.0183(6) 0.0175(7) 0.0011(5) -0.0009(5) -0.0008(5)
C19 0.0351(8) 0.0292(8) 0.0192(8) 0.0064(6) -0.0034(6) -0.0047(6)
C20 0.0328(8) 0.0410(9) 0.0261(8) 0.0075(7) -0.0119(6) -0.0065(7)
C21 0.0252(7) 0.0392(9) 0.0276(8) 0.0050(7) -0.0047(6) -0.0060(6)
C22 0.0237(6) 0.0180(6) 0.0228(7) 0.0017(5) -0.0022(5) -0.0012(5)
N23 0.0237(6) 0.0203(6) 0.0184(6) 0.0011(5) -0.0005(4) 0.0003(4)
C24 0.0219(6) 0.0184(6) 0.0214(7) 0.0006(5) -0.0005(5) -0.0030(5)
C25 0.0205(7) 0.0278(7) 0.0301(8) 0.0037(6) -0.0029(6) 0.0018(6)
C26 0.0220(7) 0.0263(7) 0.0326(9) 0.0023(6) 0.0049(6) 0.0006(6)
C27 0.0268(7) 0.0227(7) 0.0234(8) 0.0019(6) 0.0065(6) 0.0000(6)
C28 0.0236(6) 0.0153(6) 0.0200(7) -0.0013(5) 0.0015(5) -0.0004(5)
C29 0.0198(6) 0.0151(6) 0.0208(7) -0.0024(5) 0.0015(5) -0.0003(5)
C30 0.0253(8) 0.0499(10) 0.0439(10) 0.0111(8) 0.0091(7) 0.0093(7)
O31 0.0215(5) 0.0258(5) 0.0172(5) 0.0029(4) 0.0034(4) 0.0040(4)
C32 0.0262(7) 0.0184(6) 0.0166(7) 0.0005(5) 0.0020(5) 0.0012(5)
C33 0.0344(8) 0.0234(7) 0.0245(8) -0.0017(6) -0.0056(6) -0.0022(6)
C34 0.0377(8) 0.0287(8) 0.0185(8) 0.0010(6) 0.0063(6) 0.0070(6)
C35 0.0279(7) 0.0180(6) 0.0138(7) 0.0026(5) 0.0015(5) 0.0029(5)
C36 0.0283(7) 0.0275(7) 0.0268(8) 0.0027(6) 0.0044(6) 0.0029(6)
C37 0.0427(9) 0.0363(9) 0.0307(9) 0.0046(7) 0.0132(7) 0.0165(7)
C38 0.0661(11) 0.0207(7) 0.0230(8) 0.0000(6) 0.0102(7) 0.0092(7)
C39 0.0543(10) 0.0219(8) 0.0308(9) -0.0031(7) 0.0025(7) -0.0059(7)
C40 0.0333(8) 0.0244(7) 0.0263(8) 0.0001(6) 0.0018(6) -0.0014(6)

loop_
_atom_type_symbol
_atom_type_description
_atom_type_scat_dispersion_real
_atom_type_scat_dispersion_imag
_atom_type_scat_source
C C 0.0033 0.0016 'International Tables Vol C Tables 4.2.6.8 and 6.1.1.4'
H H 0 0 'International Tables Vol C Tables 4.2.6.8 and 6.1.1.4'
N N 0.0061 0.0033 'International Tables Vol C Tables 4.2.6.8 and 6.1.1.4'
O O 0.0106 0.006 'International Tables Vol C Tables 4.2.6.8 and 6.1.1.4'
Ni Ni 0.3393 1.1124 'International Tables Vol C Tables 4.2.6.8 and 6.1.1.4'

loop_
_geom_angle_atom_site_label_1
_geom_angle_atom_site_label_2
_geom_angle_atom_site_label_3
_geom_angle
C6 C1 C2 121.10(14)
C6 C1 H1 119.4
C2 C1 H1 119.4
C3 C2 C1 120.26(14)
C3 C2 H2 119.9
C1 C2 H2 119.9
C2 C3 C4 119.47(15)
C2 C3 H3 120.3
C4 C3 H3 120.3
C3 C4 C5 120.31(15)
C3 C4 H4 119.8
C5 C4 H4 119.8
C4 C5 C6 121.19(15)
C4 C5 H5 119.4
C6 C5 H5 119.4
C5 C6 C1 117.66(14)
C5 C6 C7 119.43(13)
C1 C6 C7 122.85(13)
C6 C7 C9 112.48(12)
C6 C7 C10 110.23(11)
C9 C7 C10 108.77(12)
C6 C7 C8 106.75(11)
C9 C7 C8 106.94(12)
C10 C7 C8 111.65(12)
C7 C8 H8A 109.5
C7 C8 H8B 109.5
H8A C8 H8B 109.5
C7 C8 H8C 109.5
H8A C8 H8C 109.5
H8B C8 H8C 109.5
C7 C9 H9A 109.5
C7 C9 H9B 109.5
H9A C9 H9B 109.5
C7 C9 H9C 109.5
H9A C9 H9C 109.5
H9B C9 H9C 109.5
C11 C10 C15 117.68(13)
C11 C10 C7 122.71(12)
C15 C10 C7 119.60(12)
C10 C11 C12 123.05(13)
C10 C11 H11 118.5
C12 C11 H11 118.5
C13 C12 C11 117.99(14)
C13 C12 C16 120.73(14)
C11 C12 C16 121.28(14)
C12 C13 C14 121.92(14)
C12 C13 H13 119
C14 C13 H13 119
C13 C14 C15 118.29(12)
C13 C14 C18 119.40(12)
C15 C14 C18 122.29(12)
O17 C15 C10 116.94(12)
O17 C15 C14 122.05(12)
C10 C15 C14 120.99(12)
C12 C16 H16A 109.5
C12 C16 H16B 109.5
H16A C16 H16B 109.5
C12 C16 H16C 109.5
H16A C16 H16C 109.5
H16B C16 H16C 109.5
C15 O17 H17 109.5
N23 C18 C19 120.78(12)
N23 C18 C14 117.76(12)
C19 C18 C14 121.46(13)
C20 C19 C18 118.76(14)
C20 C19 H19 120.6
C18 C19 H19 120.6
C19 C20 C21 120.45(14)
C19 C20 H20 119.8
C21 C20 H20 119.8
C20 C21 C22 119.13(13)
C20 C21 H21 120.4
C22 C21 H21 120.4
N23 C22 C21 120.22(13)
N23 C22 C24 117.57(11)
C21 C22 C24 122.20(12)
C18 N23 C22 120.63(11)
C25 C24 C29 117.85(12)
C25 C24 C22 119.80(12)
C29 C24 C22 122.35(11)
C26 C25 C24 122.44(13)
C26 C25 H25 118.8
C24 C25 H25 118.8
C25 C26 C27 117.90(12)
C25 C26 C30 121.72(13)
C27 C26 C30 120.38(13)
C28 C27 C26 122.74(13)
C28 C27 H27 118.6
C26 C27 H27 118.6
C27 C28 C29 117.74(12)
C27 C28 C32 122.09(12)
C29 C28 C32 120.17(11)
O31 C29 C28 117.09(11)
O31 C29 C24 121.59(12)
C28 C29 C24 121.32(12)
C26 C30 H30A 109.5
C26 C30 H30B 109.5
H30A C30 H30B 109.5
C26 C30 H30C 109.5
H30A C30 H30C 109.5
H30B C30 H30C 109.5
C29 O31 H31 109.5
C35 C32 C28 108.82(11)
C35 C32 C33 113.00(11)
C28 C32 C33 109.94(11)
C35 C32 C34 107.11(11)
C28 C32 C34 111.76(11)
C33 C32 C34 106.20(11)
C32 C33 H33A 109.5
C32 C33 H33B 109.5
H33A C33 H33B 109.5
C32 C33 H33C 109.5
H33A C33 H33C 109.5
H33B C33 H33C 109.5
C32 C34 H34A 109.5
C32 C34 H34B 109.5
H34A C34 H34B 109.5
C32 C34 H34C 109.5
H34A C34 H34C 109.5
H34B C34 H34C 109.5
C36 C35 C40 117.72(13)
C36 C35 C32 123.31(12)
C40 C35 C32 118.95(12)
C35 C36 C37 120.64(14)
C35 C36 H36 119.7
C37 C36 H36 119.7
C38 C37 C36 120.56(14)
C38 C37 H37 119.7
C36 C37 H37 119.7
C37 C38 C39 119.64(14)
C37 C38 H38 120.2
C39 C38 H38 120.2
C38 C39 C40 119.76(15)
C38 C39 H39 120.1
C40 C39 H39 120.1
C39 C40 C35 121.65(14)
C39 C40 H40 119.2
C35 C40 H40 119.2

loop_
_geom_bond_atom_site_label_1
_geom_bond_atom_site_label_2
_geom_bond_distance
C1 C6 1.392(2)
C1 C2 1.394(2)
C1 H1 0.95
C2 C3 1.373(2)
C2 H2 0.95
C3 C4 1.384(2)
C3 H3 0.95
C4 C5 1.386(2)
C4 H4 0.95
C5 C6 1.392(2)
C5 H5 0.95
C6 C7 1.538(2)
C7 C9 1.540(2)
C7 C10 1.543(2)
C7 C8 1.5480(18)
C8 H8A 0.98
C8 H8B 0.98
C8 H8C 0.98
C9 H9A 0.98
C9 H9B 0.98
C9 H9C 0.98
C10 C11 1.386(2)
C10 C15 1.4110(18)
C11 C12 1.397(2)
C11 H11 0.95
C12 C13 1.385(2)
C12 C16 1.508(2)
C13 C14 1.4019(19)
C13 H13 0.95
C14 C15 1.4117(19)
C14 C18 1.4903(18)
C15 O17 1.3639(16)
C16 H16A 0.98
C16 H16B 0.98
C16 H16C 0.98
O17 H17 0.84
C18 N23 1.3541(17)
C18 C19 1.3960(19)
C19 C20 1.380(2)
C19 H19 0.95
C20 C21 1.381(2)
C20 H20 0.95
C21 C22 1.3977(19)
C21 H21 0.95
C22 N23 1.3583(17)
C22 C24 1.4849(19)
C24 C25 1.4057(18)
C24 C29 1.4115(18)
C25 C26 1.382(2)
C25 H25 0.95
C26 C27 1.400(2)
C26 C30 1.5121(19)
C27 C28 1.3933(18)
C27 H27 0.95
C28 C29 1.4095(19)
C28 C32 1.5407(18)
C29 O31 1.3658(15)
C30 H30A 0.98
C30 H30B 0.98
C30 H30C 0.98
O31 H31 0.84
C32 C35 1.5385(18)
C32 C33 1.5411(19)
C32 C34 1.5432(18)
C33 H33A 0.98
C33 H33B 0.98
C33 H33C 0.98
C34 H34A 0.98
C34 H34B 0.98
C34 H34C 0.98
C35 C36 1.3908(19)
C35 C40 1.3942(19)
C36 C37 1.394(2)
C36 H36 0.95
C37 C38 1.379(2)
C37 H37 0.95
C38 C39 1.379(2)
C38 H38 0.95
C39 C40 1.387(2)
C39 H39 0.95
C40 H40 0.95

loop_
_geom_torsion_atom_site_label_1
_geom_torsion_atom_site_label_2
_geom_torsion_atom_site_label_3
_geom_torsion_atom_site_label_4
_geom_torsion
C6 C1 C2 C3 -0.4(2)
C1 C2 C3 C4 0.6(2)
C2 C3 C4 C5 -0.8(2)
C3 C4 C5 C6 0.7(2)
C4 C5 C6 C1 -0.4(2)
C4 C5 C6 C7 -177.59(13)
C2 C1 C6 C5 0.3(2)
C2 C1 C6 C7 177.35(12)
C5 C6 C7 C9 -170.29(13)
C1 C6 C7 C9 12.66(18)
C5 C6 C7 C10 -48.72(17)
C1 C6 C7 C10 134.23(13)
C5 C6 C7 C8 72.71(16)
C1 C6 C7 C8 -104.33(15)
C6 C7 C10 C11 127.35(14)
C9 C7 C10 C11 -108.90(15)
C8 C7 C10 C11 8.9(2)
C6 C7 C10 C15 -53.83(17)
C9 C7 C10 C15 69.92(16)
C8 C7 C10 C15 -172.30(13)
C15 C10 C11 C12 1.4(2)
C7 C10 C11 C12 -179.72(14)
C10 C11 C12 C13 1.2(2)
C10 C11 C12 C16 -177.77(16)
C11 C12 C13 C14 -2.4(2)
C16 C12 C13 C14 176.66(15)
C12 C13 C14 C15 0.8(2)
C12 C13 C14 C18 -177.67(14)
C11 C10 C15 O17 175.37(13)
C7 C10 C15 O17 -3.51(19)
C11 C10 C15 C14 -3.1(2)
C7 C10 C15 C14 178.03(13)
C13 C14 C15 O17 -176.34(12)
C18 C14 C15 O17 2.0(2)
C13 C14 C15 C10 2.0(2)
C18 C14 C15 C10 -179.58(12)
C13 C14 C18 N23 -156.15(13)
C15 C14 C18 N23 25.49(19)
C13 C14 C18 C19 24.1(2)
C15 C14 C18 C19 -154.25(14)
N23 C18 C19 C20 0.9(2)
C14 C18 C19 C20 -179.38(14)
C18 C19 C20 C21 0.8(2)
C19 C20 C21 C22 -1.8(2)
C20 C21 C22 N23 1.3(2)
C20 C21 C22 C24 -179.89(14)
C19 C18 N23 C22 -1.44(19)
C14 C18 N23 C22 178.82(12)
C21 C22 N23 C18 0.4(2)
C24 C22 N23 C18 -178.54(12)
N23 C22 C24 C25 -157.94(12)
C21 C22 C24 C25 23.2(2)
N23 C22 C24 C29 22.84(19)
C21 C22 C24 C29 -156.03(14)
C29 C24 C25 C26 0.7(2)
C22 C24 C25 C26 -178.59(13)
C24 C25 C26 C27 -0.3(2)
C24 C25 C26 C30 179.08(14)
C25 C26 C27 C28 0.1(2)
C30 C26 C27 C28 -179.27(14)
C26 C27 C28 C29 -0.3(2)
C26 C27 C28 C32 179.59(12)
C27 C28 C29 O31 -179.73(11)
C32 C28 C29 O31 0.36(18)
C27 C28 C29 C24 0.68(19)
C32 C28 C29 C24 -179.23(12)
C25 C24 C29 O31 179.58(12)
C22 C24 C29 O31 -1.18(19)
C25 C24 C29 C28 -0.85(19)
C22 C24 C29 C28 178.39(12)
C27 C28 C32 C35 -119.91(13)
C29 C28 C32 C35 60.00(15)
C27 C28 C32 C33 115.85(14)
C29 C28 C32 C33 -64.24(15)
C27 C28 C32 C34 -1.83(18)
C29 C28 C32 C34 178.08(12)
C28 C32 C35 C36 -120.03(14)
C33 C32 C35 C36 2.39(18)
C34 C32 C35 C36 119.00(14)
C28 C32 C35 C40 61.03(15)
C33 C32 C35 C40 -176.55(12)
C34 C32 C35 C40 -59.94(16)
C40 C35 C36 C37 1.4(2)
C32 C35 C36 C37 -177.60(13)
C35 C36 C37 C38 0.0(2)
C36 C37 C38 C39 -0.8(2)
C37 C38 C39 C40 0.4(2)
C38 C39 C40 C35 1.0(2)
C36 C35 C40 C39 -1.8(2)
C32 C35 C40 C39 177.15(13)
